data_4350385
loop_
_publ_author_name
'Ibrahim, Mohamed M.'
'Olmo, Cristina P\'erez'
'Tekeste, Teame'
'Seebacher, Jan'
'He, Guosen'
'Maldonado Calvo, Jos\'e A'
'B\"ohmerle, Karin'
'Steinfeld, Gunther'
'Brombacher, Horst'
'Vahrenkamp, Heinrich'

_publ_section_title
;
 Zn-OH2 and Zn-OH complexes with hydroborate-derived tripod ligands: a
 comprehensive study.
;
_journal_issue 18
_journal_name_full 'Inorganic chemistry'
_journal_page_first 7493
_journal_page_last 7502
_journal_paper_doi 10.1021/ic060752f
_journal_volume 45
_journal_year 2006
_chemical_formula_sum 'C90 H88 B3 N12 O3 Zn2'
_chemical_formula_weight 1548.89
_chemical_melting_point 171&#x00B0;C
_chemical_name_common 'Complex 9 (Tekeste), [(Tp(Ph,Me)Zn)2]-OH-tetraphenylborat'
_chemical_name_systematic
; 
 Bis[Hydrotris(3-phenyl-5-methyl-pyrazol-1-yl)borato-zink]-Hydroxid-ph4B 
;
_space_group_IT_number 13
_space_group_name_Hall '-P 2yc'
_space_group_name_H-M_alt 'P 1 2/c 1'
_symmetry_cell_setting monoclinic
_symmetry_space_group_name_H-M 'P 1 2/c 1'
_atom_sites_solution_hydrogens geom
_atom_sites_solution_primary direct
_atom_sites_solution_secondary difmap
_audit_creation_method SHELXL-97
_cell_angle_alpha 90.00
_cell_angle_beta 100.554(3)
_cell_angle_gamma 90.00
_cell_formula_units_Z 4
_cell_length_a 24.576(4)
_cell_length_b 14.463(2)
_cell_length_c 22.823(4)
_cell_measurement_temperature 203(2)
_cell_volume 7975(2)
_computing_cell_refinement 'Bruker SMART'
_computing_data_collection 'Bruker SMART'
_computing_data_reduction 'Bruker SHELXTL'
_computing_molecular_graphics 'Bruker SHELXTL'
_computing_publication_material 'Bruker SHELXTL'
_computing_structure_refinement 'SHELXL-97 (Sheldrick, 1997)'
_computing_structure_solution 'SHELXS-97 (Sheldrick, 1990)'
_diffrn_ambient_temperature 203(2)
_diffrn_measured_fraction_theta_full 0.923
_diffrn_measured_fraction_theta_max 0.923
_diffrn_measurement_device_type 'CCD area detector'
_diffrn_measurement_method 'phi and omega scans'
_diffrn_radiation_monochromator graphite
_diffrn_radiation_source 'fine-focus sealed tube'
_diffrn_radiation_type MoK\a
_diffrn_radiation_wavelength 0.71073
_diffrn_reflns_av_R_equivalents 0.0369
_diffrn_reflns_av_sigmaI/netI 0.0466
_diffrn_reflns_limit_h_max 32
_diffrn_reflns_limit_h_min -32
_diffrn_reflns_limit_k_max 19
_diffrn_reflns_limit_k_min -19
_diffrn_reflns_limit_l_max 30
_diffrn_reflns_limit_l_min -30
_diffrn_reflns_number 71633
_diffrn_reflns_theta_full 29.02
_diffrn_reflns_theta_max 29.02
_diffrn_reflns_theta_min 1.41
_exptl_absorpt_coefficient_mu 0.660
_exptl_absorpt_correction_type none
_exptl_crystal_colour colorless
_exptl_crystal_density_diffrn 1.290
_exptl_crystal_density_method 'not measured'
_exptl_crystal_description isometric
_exptl_crystal_F_000 3244
_exptl_crystal_size_max 0.62
_exptl_crystal_size_mid 0.32
_exptl_crystal_size_min 0.22
_refine_diff_density_max 0.689
_refine_diff_density_min -0.544
_refine_diff_density_rms 0.069
_refine_ls_extinction_method none
_refine_ls_goodness_of_fit_ref 1.012
_refine_ls_hydrogen_treatment mixed
_refine_ls_matrix_type full
_refine_ls_number_parameters 1000
_refine_ls_number_reflns 19613
_refine_ls_number_restraints 0
_refine_ls_restrained_S_all 1.012
_refine_ls_R_factor_all 0.0933
_refine_ls_R_factor_gt 0.0466
_refine_ls_shift/su_max 0.001
_refine_ls_shift/su_mean 0.000
_refine_ls_structure_factor_coef Fsqd
_refine_ls_weighting_details 'calc w=1/[\s^2^(Fo^2^)+(0.0517P)^2^+8.4881P] where P=(Fo^2^+2Fc^2^)/3'
_refine_ls_weighting_scheme calc
_refine_ls_wR_factor_gt 0.1105
_refine_ls_wR_factor_ref 0.1360
_reflns_number_gt 12250
_reflns_number_total 19613
_reflns_threshold_expression >2sigma(I)
_cod_data_source_file ic060752fsi20060504_033957.cif
_cod_data_source_block tekehm
_cod_depositor_comments
;
The following automatic conversions were performed:

data item '_geom_angle_publ_flag' value 'Y' was changed to 'y' in
accordance with the
/home/saulius/struct/COD-crude-data/automatic-downloads/DataCite-retrospective/ACS/depositions/lib/dictionaries/cif_core.dic
dictionary named 'cif_core.dic' version 2.4.2 last updated on
2011-04-26 (195 times).

data item '_geom_bond_publ_flag' value 'Y' was changed to 'y' in
accordance with the
/home/saulius/struct/COD-crude-data/automatic-downloads/DataCite-retrospective/ACS/depositions/lib/dictionaries/cif_core.dic
dictionary named 'cif_core.dic' version 2.4.2 last updated on
2011-04-26 (130 times).

data item '_symmetry_cell_setting' value 'Monoclinic' was changed to
'monoclinic' in accordance with the
/home/saulius/struct/COD-crude-data/automatic-downloads/DataCite-retrospective/ACS/depositions/lib/dictionaries/cif_core.dic
dictionary named 'cif_core.dic' version 2.4.2 last updated on
2011-04-26.

Automatic conversion script
Id: cif_fix_values 6909 2019-04-08 15:41:33Z antanas 
;
_cod_original_sg_symbol_H-M P2/c
_cod_database_code 4350385

loop_
_symmetry_equiv_pos_as_xyz
'x, y, z'
'-x, y, -z+1/2'
'-x, -y, -z'
'x, -y, z-1/2'

loop_
_atom_site_label
_atom_site_type_symbol
_atom_site_fract_x
_atom_site_fract_y
_atom_site_fract_z
_atom_site_U_iso_or_equiv
_atom_site_adp_type
_atom_site_occupancy
_atom_site_symmetry_multiplicity
_atom_site_calc_flag
_atom_site_refinement_flags
Zn1 Zn 0.268685(12) 0.44995(2) 0.314544(13) 0.02535(8) Uani 1 1 d .
Zn2 Zn 0.231775(13) 0.27526(2) 0.193292(13) 0.02562(8) Uani 1 1 d .
N1 N 0.34147(9) 0.43870(15) 0.37347(9) 0.0265(5) Uani 1 1 d .
N2 N 0.27589(9) 0.58958(15) 0.29981(10) 0.0281(5) Uani 1 1 d .
N3 N 0.21822(9) 0.46463(15) 0.37670(9) 0.0273(5) Uani 1 1 d .
N4 N 0.34138(9) 0.50423(16) 0.41743(9) 0.0286(5) Uani 1 1 d .
N5 N 0.29146(9) 0.63246(15) 0.35397(10) 0.0293(5) Uani 1 1 d .
N6 N 0.24000(9) 0.53332(15) 0.41638(10) 0.0290(5) Uani 1 1 d .
N7 N 0.15975(9) 0.27695(15) 0.13091(9) 0.0269(5) Uani 1 1 d .
N8 N 0.28252(9) 0.25483(15) 0.13252(9) 0.0266(5) Uani 1 1 d .
N9 N 0.22611(9) 0.13980(15) 0.21525(10) 0.0283(5) Uani 1 1 d .
N10 N 0.16179(9) 0.20700(16) 0.09043(10) 0.0300(5) Uani 1 1 d .
N11 N 0.26362(9) 0.17944(15) 0.09750(9) 0.0284(5) Uani 1 1 d .
N12 N 0.21124(9) 0.08896(15) 0.16349(10) 0.0302(5) Uani 1 1 d .
O1 O 0.24104(10) 0.38105(14) 0.24405(9) 0.0461(6) Uani 1 1 d .
O2 O 0.05055(14) 0.6602(2) 0.00234(13) 0.0800(9) Uani 1 1 d .
O3 O 0.44039(16) 0.0899(3) 0.02249(16) 0.1143(14) Uani 1 1 d .
B1 B 0.29567(13) 0.5791(2) 0.41298(14) 0.0294(7) Uani 1 1 d .
B2 B 0.20796(14) 0.1339(2) 0.10165(14) 0.0314(7) Uani 1 1 d .
B3 B 0.5000 0.8238(3) 0.2500 0.0265(9) Uani 1 2 d S
B3B B 0.0000 -0.1097(3) 0.2500 0.0259(8) Uani 1 2 d S
HAB2 H 0.1987(10) 0.0820(18) 0.0706(11) 0.021(7) Uiso 1 1 d .
HAB1 H 0.3073(10) 0.6258(18) 0.4486(11) 0.022(7) Uiso 1 1 d .
C1 C 0.38637(12) 0.4938(2) 0.46041(12) 0.0343(6) Uani 1 1 d .
C2 C 0.41655(12) 0.4212(2) 0.44464(12) 0.0348(6) Uani 1 1 d .
H2A H 0.4501 0.3983 0.4662 0.042 Uiso 1 1 calc R
C3 C 0.38786(11) 0.38814(18) 0.39039(11) 0.0265(5) Uani 1 1 d .
C4 C 0.39867(14) 0.5539(2) 0.51462(14) 0.0506(9) Uani 1 1 d .
H4A H 0.3695 0.5995 0.5133 0.076 Uiso 1 1 calc R
H4B H 0.4338 0.5851 0.5156 0.076 Uiso 1 1 calc R
H4C H 0.4007 0.5161 0.5501 0.076 Uiso 1 1 calc R
C5 C 0.40532(11) 0.30993(18) 0.35669(12) 0.0286(6) Uani 1 1 d .
C6 C 0.44517(13) 0.2488(2) 0.38621(14) 0.0398(7) Uani 1 1 d .
H6A H 0.4597 0.2583 0.4268 0.048 Uiso 1 1 calc R
C7 C 0.46359(14) 0.1748(2) 0.35695(15) 0.0462(8) Uani 1 1 d .
H7A H 0.4909 0.1353 0.3775 0.055 Uiso 1 1 calc R
C8 C 0.44211(13) 0.1588(2) 0.29800(14) 0.0419(7) Uani 1 1 d .
H8A H 0.4537 0.1073 0.2783 0.050 Uiso 1 1 calc R
C9 C 0.40330(14) 0.2191(2) 0.26804(13) 0.0410(7) Uani 1 1 d .
H9A H 0.3886 0.2086 0.2276 0.049 Uiso 1 1 calc R
C10 C 0.38551(12) 0.29489(19) 0.29654(12) 0.0345(6) Uani 1 1 d .
H10A H 0.3599 0.3363 0.2750 0.041 Uiso 1 1 calc R
C11 C 0.30218(12) 0.7228(2) 0.34555(14) 0.0373(7) Uani 1 1 d .
C12 C 0.29357(12) 0.7386(2) 0.28534(14) 0.0375(7) Uani 1 1 d .
H12A H 0.2979 0.7951 0.2663 0.045 Uiso 1 1 calc R
C13 C 0.27720(11) 0.65511(19) 0.25795(12) 0.0299(6) Uani 1 1 d .
C14 C 0.31951(19) 0.7890(2) 0.39588(17) 0.0644(11) Uani 1 1 d .
H14A H 0.3218 0.7566 0.4335 0.097 Uiso 1 1 calc R
H14B H 0.2925 0.8384 0.3935 0.097 Uiso 1 1 calc R
H14C H 0.3554 0.8148 0.3933 0.097 Uiso 1 1 calc R
C15 C 0.26297(12) 0.6400(2) 0.19291(13) 0.0339(6) Uani 1 1 d .
C16 C 0.21878(13) 0.5868(2) 0.16629(14) 0.0419(7) Uani 1 1 d .
H16A H 0.1963 0.5574 0.1899 0.050 Uiso 1 1 calc R
C17 C 0.20720(16) 0.5764(3) 0.10481(16) 0.0578(10) Uani 1 1 d .
H17A H 0.1771 0.5399 0.0868 0.069 Uiso 1 1 calc R
C18 C 0.24018(17) 0.6200(3) 0.06995(16) 0.0647(11) Uani 1 1 d .
H18A H 0.2327 0.6122 0.0284 0.078 Uiso 1 1 calc R
C19 C 0.28356(17) 0.6744(3) 0.09580(16) 0.0622(11) Uani 1 1 d .
H19A H 0.3058 0.7039 0.0720 0.075 Uiso 1 1 calc R
C20 C 0.29451(13) 0.6859(2) 0.15701(14) 0.0469(8) Uani 1 1 d .
H20A H 0.3235 0.7250 0.1746 0.056 Uiso 1 1 calc R
C21 C 0.20401(12) 0.5531(2) 0.45298(12) 0.0332(6) Uani 1 1 d .
C22 C 0.15886(12) 0.4969(2) 0.43757(12) 0.0343(6) Uani 1 1 d .
H22A H 0.1273 0.4953 0.4555 0.041 Uiso 1 1 calc R
C23 C 0.16879(11) 0.44245(18) 0.39003(11) 0.0273(5) Uani 1 1 d .
C24 C 0.21622(15) 0.6241(3) 0.50114(15) 0.0524(9) Uani 1 1 d .
H24A H 0.2521 0.6517 0.5006 0.079 Uiso 1 1 calc R
H24B H 0.2165 0.5950 0.5395 0.079 Uiso 1 1 calc R
H24C H 0.1879 0.6717 0.4946 0.079 Uiso 1 1 calc R
C25 C 0.13195(11) 0.36964(19) 0.35949(12) 0.0292(6) Uani 1 1 d .
C26 C 0.07542(12) 0.3752(2) 0.35946(14) 0.0411(7) Uani 1 1 d .
H26A H 0.0610 0.4268 0.3765 0.049 Uiso 1 1 calc R
C27 C 0.04014(13) 0.3048(3) 0.33433(16) 0.0507(9) Uani 1 1 d .
H27A H 0.0021 0.3089 0.3348 0.061 Uiso 1 1 calc R
C28 C 0.06042(13) 0.2296(2) 0.30887(15) 0.0449(8) Uani 1 1 d .
H28A H 0.0364 0.1819 0.2924 0.054 Uiso 1 1 calc R
C29 C 0.11639(12) 0.2242(2) 0.30747(13) 0.0381(7) Uani 1 1 d .
H29A H 0.1303 0.1735 0.2890 0.046 Uiso 1 1 calc R
C30 C 0.15204(11) 0.2932(2) 0.33312(12) 0.0323(6) Uani 1 1 d .
H30A H 0.1901 0.2884 0.3327 0.039 Uiso 1 1 calc R
C31 C 0.12018(12) 0.2168(2) 0.04327(13) 0.0363(7) Uani 1 1 d .
C32 C 0.09003(12) 0.2932(2) 0.05319(13) 0.0357(6) Uani 1 1 d .
H32A H 0.0585 0.3166 0.0279 0.043 Uiso 1 1 calc R
C33 C 0.11530(11) 0.32955(19) 0.10839(12) 0.0294(6) Uani 1 1 d .
C34 C 0.11159(15) 0.1521(3) -0.00840(14) 0.0536(9) Uani 1 1 d .
H34A H 0.1400 0.1048 -0.0022 0.080 Uiso 1 1 calc R
H34B H 0.1137 0.1861 -0.0446 0.080 Uiso 1 1 calc R
H34C H 0.0755 0.1233 -0.0121 0.080 Uiso 1 1 calc R
C35 C 0.09735(11) 0.41052(19) 0.13850(12) 0.0306(6) Uani 1 1 d .
C36 C 0.06750(14) 0.4803(2) 0.10479(14) 0.0452(8) Uani 1 1 d .
H36A H 0.0606 0.4762 0.0630 0.054 Uiso 1 1 calc R
C37 C 0.04795(15) 0.5555(2) 0.13214(16) 0.0531(9) Uani 1 1 d .
H37A H 0.0271 0.6012 0.1087 0.064 Uiso 1 1 calc R
C38 C 0.05863(15) 0.5642(2) 0.19309(15) 0.0491(8) Uani 1 1 d .
H38A H 0.0460 0.6162 0.2114 0.059 Uiso 1 1 calc R
C39 C 0.08802(14) 0.4957(2) 0.22703(14) 0.0444(8) Uani 1 1 d .
H39A H 0.0955 0.5012 0.2688 0.053 Uiso 1 1 calc R
C40 C 0.10662(13) 0.4189(2) 0.20026(13) 0.0372(7) Uani 1 1 d .
H40A H 0.1257 0.3719 0.2241 0.045 Uiso 1 1 calc R
C41 C 0.30071(12) 0.15665(18) 0.06313(12) 0.0304(6) Uani 1 1 d .
C42 C 0.34413(11) 0.21786(18) 0.07518(12) 0.0301(6) Uani 1 1 d .
H42A H 0.3759 0.2189 0.0577 0.036 Uiso 1 1 calc R
C43 C 0.33166(11) 0.27816(18) 0.11863(11) 0.0259(5) Uani 1 1 d .
C44 C 0.29301(14) 0.0759(2) 0.02184(14) 0.0424(7) Uani 1 1 d .
H44A H 0.2579 0.0463 0.0234 0.064 Uiso 1 1 calc R
H44B H 0.3229 0.0321 0.0337 0.064 Uiso 1 1 calc R
H44C H 0.2932 0.0969 -0.0185 0.064 Uiso 1 1 calc R
C45 C 0.36657(11) 0.35493(18) 0.14637(11) 0.0269(5) Uani 1 1 d .
C46 C 0.34536(12) 0.4349(2) 0.16684(13) 0.0358(6) Uani 1 1 d .
H46A H 0.3069 0.4419 0.1634 0.043 Uiso 1 1 calc R
C47 C 0.38035(13) 0.5045(2) 0.19233(15) 0.0456(8) Uani 1 1 d .
H47A H 0.3655 0.5578 0.2070 0.055 Uiso 1 1 calc R
C48 C 0.43668(13) 0.4965(2) 0.19639(15) 0.0449(8) Uani 1 1 d .
H48A H 0.4602 0.5448 0.2129 0.054 Uiso 1 1 calc R
C49 C 0.45855(12) 0.4178(2) 0.17623(14) 0.0401(7) Uani 1 1 d .
H49A H 0.4970 0.4119 0.1792 0.048 Uiso 1 1 calc R
C50 C 0.42384(12) 0.3471(2) 0.15163(12) 0.0347(6) Uani 1 1 d .
H50A H 0.4390 0.2931 0.1383 0.042 Uiso 1 1 calc R
C51 C 0.20203(12) 0.0000(2) 0.17746(14) 0.0353(6) Uani 1 1 d .
C52 C 0.21010(12) -0.0068(2) 0.23840(14) 0.0360(6) Uani 1 1 d .
H52A H 0.2060 -0.0602 0.2607 0.043 Uiso 1 1 calc R
C53 C 0.22559(11) 0.08061(19) 0.26079(12) 0.0303(6) Uani 1 1 d .
C54 C 0.18602(16) -0.0733(2) 0.13154(16) 0.0545(9) Uani 1 1 d .
H54A H 0.1836 -0.0467 0.0921 0.082 Uiso 1 1 calc R
H54B H 0.1504 -0.0989 0.1354 0.082 Uiso 1 1 calc R
H54C H 0.2137 -0.1219 0.1372 0.082 Uiso 1 1 calc R
C55 C 0.23885(12) 0.1073(2) 0.32415(13) 0.0340(6) Uani 1 1 d .
C56 C 0.20962(13) 0.0663(2) 0.36433(14) 0.0418(7) Uani 1 1 d .
H56A H 0.1827 0.0213 0.3508 0.050 Uiso 1 1 calc R
C57 C 0.21990(15) 0.0912(3) 0.42379(14) 0.0502(9) Uani 1 1 d .
H57A H 0.1996 0.0637 0.4503 0.060 Uiso 1 1 calc R
C58 C 0.26006(16) 0.1566(3) 0.44430(15) 0.0563(9) Uani 1 1 d .
H58A H 0.2667 0.1743 0.4846 0.068 Uiso 1 1 calc R
C59 C 0.29015(15) 0.1956(3) 0.40548(15) 0.0527(9) Uani 1 1 d .
H59A H 0.3177 0.2394 0.4194 0.063 Uiso 1 1 calc R
C60 C 0.28005(13) 0.1705(2) 0.34582(14) 0.0411(7) Uani 1 1 d .
H60A H 0.3014 0.1966 0.3198 0.049 Uiso 1 1 calc R
C61 C 0.50407(11) 0.75490(18) 0.19385(12) 0.0291(6) Uani 1 1 d .
C62 C 0.46229(13) 0.7449(2) 0.14382(13) 0.0397(7) Uani 1 1 d .
H62A H 0.4305 0.7820 0.1408 0.048 Uiso 1 1 calc R
C63 C 0.46564(14) 0.6825(2) 0.09829(15) 0.0512(9) Uani 1 1 d .
H63A H 0.4365 0.6781 0.0654 0.061 Uiso 1 1 calc R
C64 C 0.51164(15) 0.6269(2) 0.10124(15) 0.0495(8) Uani 1 1 d .
H64A H 0.5142 0.5852 0.0703 0.059 Uiso 1 1 calc R
C65 C 0.55399(13) 0.6333(2) 0.15019(14) 0.0407(7) Uani 1 1 d .
H65A H 0.5855 0.5955 0.1529 0.049 Uiso 1 1 calc R
C66 C 0.54972(11) 0.69580(19) 0.19541(13) 0.0335(6) Uani 1 1 d .
H66A H 0.5787 0.6987 0.2285 0.040 Uiso 1 1 calc R
C67 C 0.44620(11) 0.89257(18) 0.23299(12) 0.0283(6) Uani 1 1 d .
C68 C 0.44361(13) 0.9529(2) 0.18444(13) 0.0367(7) Uani 1 1 d .
H68A H 0.4731 0.9531 0.1634 0.044 Uiso 1 1 calc R
C69 C 0.39926(14) 1.0124(2) 0.16606(14) 0.0443(8) Uani 1 1 d .
H69A H 0.3987 1.0504 0.1326 0.053 Uiso 1 1 calc R
C70 C 0.35613(13) 1.0154(2) 0.19720(16) 0.0479(8) Uani 1 1 d .
H70A H 0.3258 1.0549 0.1850 0.057 Uiso 1 1 calc R
C71 C 0.35813(13) 0.9597(2) 0.24637(16) 0.0461(8) Uani 1 1 d .
H71A H 0.3294 0.9623 0.2684 0.055 Uiso 1 1 calc R
C72 C 0.40244(12) 0.89927(19) 0.26386(14) 0.0357(6) Uani 1 1 d .
H72A H 0.4027 0.8619 0.2976 0.043 Uiso 1 1 calc R
C73 C -0.05318(11) -0.17837(18) 0.22916(12) 0.0275(5) Uani 1 1 d .
C74 C -0.10017(12) -0.1828(2) 0.25515(14) 0.0377(7) Uani 1 1 d .
H74A H -0.1026 -0.1434 0.2873 0.045 Uiso 1 1 calc R
C75 C -0.14379(13) -0.2434(2) 0.23523(18) 0.0512(9) Uani 1 1 d .
H75A H -0.1747 -0.2444 0.2542 0.061 Uiso 1 1 calc R
C76 C -0.14189(14) -0.3016(2) 0.18809(17) 0.0515(9) Uani 1 1 d .
H76A H -0.1718 -0.3412 0.1739 0.062 Uiso 1 1 calc R
C77 C -0.09560(14) -0.3014(2) 0.16182(15) 0.0457(8) Uani 1 1 d .
H77A H -0.0933 -0.3418 0.1301 0.055 Uiso 1 1 calc R
C78 C -0.05241(12) -0.2410(2) 0.18246(13) 0.0350(6) Uani 1 1 d .
H78A H -0.0211 -0.2422 0.1642 0.042 Uiso 1 1 calc R
C79 C -0.00755(11) -0.04051(18) 0.30499(12) 0.0269(5) Uani 1 1 d .
C80 C 0.03026(13) -0.0325(2) 0.35807(13) 0.0390(7) Uani 1 1 d .
H80A H 0.0612 -0.0719 0.3644 0.047 Uiso 1 1 calc R
C81 C 0.02448(16) 0.0312(2) 0.40226(15) 0.0526(9) Uani 1 1 d .
H81A H 0.0511 0.0339 0.4375 0.063 Uiso 1 1 calc R
C82 C -0.02023(16) 0.0903(2) 0.39448(15) 0.0510(9) Uani 1 1 d .
H82A H -0.0245 0.1332 0.4242 0.061 Uiso 1 1 calc R
C83 C -0.05846(13) 0.0856(2) 0.34269(15) 0.0440(8) Uani 1 1 d .
H83A H -0.0891 0.1257 0.3369 0.053 Uiso 1 1 calc R
C84 C -0.05237(12) 0.0219(2) 0.29872(14) 0.0350(6) Uani 1 1 d .
H84A H -0.0791 0.0205 0.2635 0.042 Uiso 1 1 calc R
C85 C 0.07189(16) 0.7338(3) 0.01656(16) 0.0557(9) Uani 1 1 d .
C86 C 0.12105(17) 0.7662(3) -0.0064(2) 0.0735(12) Uani 1 1 d .
H86A H 0.1320 0.7195 -0.0325 0.110 Uiso 1 1 calc R
H86B H 0.1512 0.7772 0.0267 0.110 Uiso 1 1 calc R
H86C H 0.1122 0.8232 -0.0286 0.110 Uiso 1 1 calc R
C87 C 0.04953(19) 0.7974(4) 0.0576(2) 0.0799(13) Uani 1 1 d .
H87A H 0.0176 0.7693 0.0698 0.120 Uiso 1 1 calc R
H87B H 0.0387 0.8553 0.0372 0.120 Uiso 1 1 calc R
H87C H 0.0778 0.8093 0.0924 0.120 Uiso 1 1 calc R
C88 C 0.4342(2) 0.0353(7) -0.0153(3) 0.127(3) Uani 1 1 d .
C89 C 0.4186(3) -0.0664(7) -0.0007(4) 0.183(4) Uani 1 1 d .
H89A H 0.4180 -0.0716 0.0416 0.275 Uiso 1 1 calc R
H89B H 0.4459 -0.1088 -0.0112 0.275 Uiso 1 1 calc R
H89C H 0.3824 -0.0815 -0.0234 0.275 Uiso 1 1 calc R
C90 C 0.4356(4) 0.0512(7) -0.0769(3) 0.271(8) Uani 1 1 d .
H90A H 0.4442 0.1156 -0.0827 0.406 Uiso 1 1 calc R
H90B H 0.3998 0.0363 -0.1008 0.406 Uiso 1 1 calc R
H90C H 0.4638 0.0123 -0.0890 0.406 Uiso 1 1 calc R

loop_
_atom_site_aniso_label
_atom_site_aniso_U_11
_atom_site_aniso_U_22
_atom_site_aniso_U_33
_atom_site_aniso_U_23
_atom_site_aniso_U_13
_atom_site_aniso_U_12
Zn1 0.02604(16) 0.02475(16) 0.02509(15) -0.00426(12) 0.00421(12) -0.00150(12)
Zn2 0.02858(16) 0.02306(15) 0.02486(15) -0.00254(12) 0.00390(12) -0.00247(12)
N1 0.0267(11) 0.0264(11) 0.0267(11) -0.0041(9) 0.0058(9) 0.0003(9)
N2 0.0285(12) 0.0265(11) 0.0291(11) -0.0036(9) 0.0051(9) 0.0012(9)
N3 0.0274(11) 0.0274(11) 0.0268(11) -0.0044(9) 0.0046(9) -0.0018(9)
N4 0.0281(11) 0.0317(12) 0.0255(11) -0.0069(9) 0.0040(9) -0.0009(10)
N5 0.0293(12) 0.0277(12) 0.0313(12) -0.0065(9) 0.0070(9) -0.0032(10)
N6 0.0300(12) 0.0292(12) 0.0287(11) -0.0068(9) 0.0079(9) -0.0007(10)
N7 0.0266(11) 0.0258(11) 0.0271(11) -0.0034(9) 0.0019(9) -0.0017(9)
N8 0.0288(11) 0.0253(11) 0.0255(11) -0.0027(9) 0.0041(9) -0.0039(9)
N9 0.0296(12) 0.0246(11) 0.0313(12) -0.0018(9) 0.0070(9) -0.0020(9)
N10 0.0317(12) 0.0295(12) 0.0279(11) -0.0048(9) 0.0027(9) -0.0054(10)
N11 0.0329(12) 0.0250(11) 0.0270(11) -0.0053(9) 0.0043(9) -0.0030(9)
N12 0.0322(12) 0.0243(11) 0.0344(12) -0.0027(9) 0.0070(10) -0.0045(10)
O1 0.0679(15) 0.0346(12) 0.0310(11) -0.0112(9) -0.0039(10) 0.0004(11)
O2 0.097(2) 0.081(2) 0.0597(17) 0.0013(16) 0.0086(16) -0.0239(18)
O3 0.099(3) 0.169(4) 0.080(2) -0.032(3) 0.030(2) -0.001(3)
B1 0.0293(16) 0.0300(16) 0.0290(15) -0.0093(13) 0.0060(12) -0.0030(13)
B2 0.0352(17) 0.0290(16) 0.0306(16) -0.0083(13) 0.0073(13) -0.0053(13)
B3 0.024(2) 0.023(2) 0.033(2) 0.000 0.0054(17) 0.000
B3B 0.024(2) 0.023(2) 0.030(2) 0.000 0.0042(16) 0.000
C1 0.0353(15) 0.0386(16) 0.0275(14) -0.0034(12) 0.0015(11) -0.0032(13)
C2 0.0340(15) 0.0389(16) 0.0288(14) 0.0015(12) -0.0016(12) 0.0017(13)
C3 0.0276(13) 0.0267(13) 0.0260(13) 0.0027(10) 0.0068(10) 0.0002(11)
C4 0.052(2) 0.061(2) 0.0330(16) -0.0175(16) -0.0081(14) 0.0081(17)
C5 0.0287(14) 0.0252(13) 0.0323(14) 0.0030(11) 0.0070(11) -0.0009(11)
C6 0.0399(17) 0.0392(17) 0.0374(16) 0.0018(13) -0.0008(13) 0.0053(14)
C7 0.0429(18) 0.0372(17) 0.057(2) 0.0030(15) 0.0054(15) 0.0123(14)
C8 0.0476(19) 0.0317(16) 0.0498(19) 0.0001(14) 0.0183(15) 0.0064(14)
C9 0.061(2) 0.0324(16) 0.0317(15) 0.0031(12) 0.0138(14) 0.0055(15)
C10 0.0434(17) 0.0298(15) 0.0303(14) 0.0044(11) 0.0069(12) 0.0053(13)
C11 0.0385(16) 0.0256(14) 0.0489(18) -0.0052(13) 0.0114(14) -0.0052(12)
C12 0.0357(16) 0.0268(15) 0.0502(18) 0.0048(13) 0.0087(13) -0.0037(12)
C13 0.0232(13) 0.0289(14) 0.0377(15) 0.0033(11) 0.0062(11) 0.0016(11)
C14 0.095(3) 0.0355(19) 0.063(2) -0.0127(17) 0.014(2) -0.022(2)
C15 0.0301(15) 0.0323(15) 0.0385(15) 0.0069(12) 0.0041(12) 0.0038(12)
C16 0.0393(17) 0.0407(18) 0.0445(18) 0.0050(14) 0.0044(14) -0.0020(14)
C17 0.056(2) 0.063(2) 0.049(2) -0.0036(18) -0.0062(17) -0.0111(19)
C18 0.073(3) 0.081(3) 0.0349(18) 0.0064(19) -0.0029(18) -0.005(2)
C19 0.065(2) 0.078(3) 0.0423(19) 0.0231(19) 0.0069(18) -0.011(2)
C20 0.0405(18) 0.054(2) 0.0448(18) 0.0151(16) 0.0045(14) -0.0057(15)
C21 0.0345(15) 0.0360(15) 0.0310(14) -0.0044(12) 0.0113(12) 0.0022(12)
C22 0.0313(15) 0.0402(16) 0.0344(15) -0.0009(13) 0.0139(12) 0.0003(13)
C23 0.0262(13) 0.0294(14) 0.0268(13) 0.0041(11) 0.0059(10) 0.0018(11)
C24 0.053(2) 0.058(2) 0.053(2) -0.0253(17) 0.0259(17) -0.0062(17)
C25 0.0245(13) 0.0335(15) 0.0293(13) 0.0063(11) 0.0042(11) 0.0002(11)
C26 0.0294(15) 0.0451(18) 0.0494(18) -0.0021(15) 0.0084(13) 0.0024(13)
C27 0.0242(15) 0.059(2) 0.068(2) -0.0040(18) 0.0061(15) -0.0042(15)
C28 0.0321(16) 0.0457(19) 0.0528(19) -0.0007(15) -0.0030(14) -0.0099(14)
C29 0.0363(16) 0.0329(16) 0.0430(17) 0.0007(13) 0.0016(13) -0.0013(13)
C30 0.0238(13) 0.0356(15) 0.0367(15) 0.0026(12) 0.0037(11) -0.0018(11)
C31 0.0344(15) 0.0426(17) 0.0306(14) -0.0044(13) 0.0027(12) -0.0095(13)
C32 0.0289(14) 0.0439(17) 0.0317(15) 0.0011(13) -0.0011(11) -0.0019(13)
C33 0.0268(13) 0.0317(14) 0.0290(13) 0.0039(11) 0.0035(11) -0.0046(11)
C34 0.054(2) 0.063(2) 0.0381(17) -0.0196(16) -0.0073(15) -0.0015(18)
C35 0.0268(14) 0.0296(14) 0.0354(15) 0.0038(12) 0.0054(11) -0.0027(11)
C36 0.0509(19) 0.0464(19) 0.0364(16) 0.0068(14) 0.0033(14) 0.0082(15)
C37 0.062(2) 0.0413(19) 0.055(2) 0.0113(16) 0.0075(17) 0.0192(17)
C38 0.057(2) 0.0394(18) 0.054(2) 0.0024(15) 0.0169(17) 0.0101(16)
C39 0.059(2) 0.0396(17) 0.0359(16) 0.0007(14) 0.0118(15) 0.0059(16)
C40 0.0417(17) 0.0359(16) 0.0338(15) 0.0073(12) 0.0059(13) 0.0062(13)
C41 0.0385(15) 0.0259(14) 0.0276(13) 0.0002(11) 0.0083(11) 0.0011(12)
C42 0.0320(14) 0.0300(14) 0.0297(14) 0.0022(11) 0.0093(11) -0.0011(12)
C43 0.0284(13) 0.0258(13) 0.0234(12) 0.0040(10) 0.0043(10) 0.0013(11)
C44 0.0516(19) 0.0372(17) 0.0411(17) -0.0127(14) 0.0154(15) -0.0030(14)
C45 0.0271(13) 0.0280(14) 0.0248(13) 0.0031(10) 0.0029(10) -0.0015(11)
C46 0.0259(14) 0.0339(16) 0.0455(17) -0.0031(13) 0.0013(12) 0.0003(12)
C47 0.0371(17) 0.0332(16) 0.063(2) -0.0124(15) 0.0004(15) 0.0004(14)
C48 0.0344(16) 0.0416(18) 0.055(2) -0.0080(15) -0.0015(14) -0.0074(14)
C49 0.0266(15) 0.0478(18) 0.0438(17) -0.0018(14) 0.0007(12) -0.0031(13)
C50 0.0304(15) 0.0407(17) 0.0327(15) 0.0000(12) 0.0048(12) 0.0054(13)
C51 0.0316(15) 0.0269(14) 0.0484(17) -0.0013(13) 0.0097(13) -0.0052(12)
C52 0.0348(15) 0.0251(14) 0.0500(18) 0.0058(13) 0.0124(13) -0.0016(12)
C53 0.0260(13) 0.0282(14) 0.0382(15) 0.0067(11) 0.0095(11) 0.0017(11)
C54 0.075(3) 0.0301(17) 0.062(2) -0.0114(15) 0.0216(19) -0.0187(17)
C55 0.0341(15) 0.0311(15) 0.0371(15) 0.0095(12) 0.0075(12) 0.0053(12)
C56 0.0445(18) 0.0387(17) 0.0429(17) 0.0131(14) 0.0101(14) 0.0035(14)
C57 0.057(2) 0.057(2) 0.0395(18) 0.0170(16) 0.0157(16) 0.0069(18)
C58 0.068(2) 0.066(2) 0.0343(17) 0.0077(17) 0.0059(17) 0.003(2)
C59 0.056(2) 0.058(2) 0.0402(18) 0.0029(16) -0.0020(16) -0.0077(18)
C60 0.0402(17) 0.0429(18) 0.0398(17) 0.0081(14) 0.0061(13) -0.0040(14)
C61 0.0277(14) 0.0247(13) 0.0352(14) 0.0002(11) 0.0068(11) -0.0005(11)
C62 0.0343(16) 0.0389(17) 0.0433(17) -0.0106(14) -0.0003(13) 0.0062(13)
C63 0.0460(19) 0.056(2) 0.0459(19) -0.0180(16) -0.0071(15) 0.0057(16)
C64 0.056(2) 0.0446(19) 0.0478(19) -0.0183(15) 0.0101(16) 0.0032(16)
C65 0.0373(17) 0.0312(16) 0.0563(19) -0.0069(14) 0.0156(14) 0.0043(13)
C66 0.0293(14) 0.0283(14) 0.0425(16) -0.0010(12) 0.0058(12) 0.0001(12)
C67 0.0269(13) 0.0222(13) 0.0351(14) -0.0035(11) 0.0038(11) -0.0005(11)
C68 0.0430(17) 0.0324(15) 0.0357(15) 0.0026(12) 0.0094(13) 0.0071(13)
C69 0.053(2) 0.0342(17) 0.0420(17) 0.0060(14) -0.0011(15) 0.0112(15)
C70 0.0359(17) 0.0305(16) 0.073(2) 0.0033(16) -0.0010(16) 0.0104(14)
C71 0.0317(16) 0.0340(17) 0.076(2) 0.0034(16) 0.0178(16) 0.0041(13)
C72 0.0330(15) 0.0261(14) 0.0491(17) 0.0038(12) 0.0105(13) 0.0018(12)
C73 0.0250(13) 0.0224(13) 0.0341(14) 0.0037(11) 0.0030(11) 0.0002(10)
C74 0.0307(15) 0.0293(15) 0.0546(19) -0.0032(13) 0.0121(13) -0.0034(12)
C75 0.0311(17) 0.0421(19) 0.083(3) -0.0007(18) 0.0168(17) -0.0081(14)
C76 0.0368(18) 0.0391(18) 0.073(2) -0.0013(17) -0.0048(16) -0.0154(15)
C77 0.054(2) 0.0331(17) 0.0467(18) -0.0060(14) -0.0005(15) -0.0102(15)
C78 0.0341(15) 0.0328(15) 0.0383(16) -0.0002(12) 0.0074(12) -0.0074(12)
C79 0.0258(13) 0.0233(13) 0.0333(14) 0.0016(11) 0.0098(11) -0.0017(11)
C80 0.0464(18) 0.0307(15) 0.0372(16) -0.0024(12) 0.0002(13) 0.0085(13)
C81 0.070(2) 0.0437(19) 0.0389(18) -0.0088(15) -0.0039(16) 0.0112(17)
C82 0.074(2) 0.0380(18) 0.0447(19) -0.0102(15) 0.0203(18) 0.0058(17)
C83 0.0406(18) 0.0347(17) 0.060(2) -0.0052(15) 0.0195(16) 0.0066(14)
C84 0.0289(14) 0.0317(15) 0.0444(17) -0.0026(12) 0.0073(12) 0.0042(12)
C85 0.055(2) 0.067(3) 0.0409(19) 0.0051(18) -0.0021(16) -0.006(2)
C86 0.064(3) 0.085(3) 0.075(3) -0.015(2) 0.024(2) -0.005(2)
C87 0.068(3) 0.100(4) 0.077(3) -0.011(3) 0.026(2) 0.000(3)
C88 0.073(4) 0.211(8) 0.094(4) -0.066(5) 0.011(3) 0.056(5)
C89 0.132(7) 0.228(10) 0.200(9) -0.131(8) 0.058(6) -0.012(7)
C90 0.359(14) 0.385(15) 0.067(4) 0.009(6) 0.039(6) 0.302(13)

loop_
_atom_type_symbol
_atom_type_description
_atom_type_scat_dispersion_real
_atom_type_scat_dispersion_imag
_atom_type_scat_source
C C 0.0033 0.0016 'International Tables Vol C Tables 4.2.6.8 and 6.1.1.4'
H H 0.0000 0.0000 'International Tables Vol C Tables 4.2.6.8 and 6.1.1.4'
B B 0.0013 0.0007 'International Tables Vol C Tables 4.2.6.8 and 6.1.1.4'
N N 0.0061 0.0033 'International Tables Vol C Tables 4.2.6.8 and 6.1.1.4'
O O 0.0106 0.0060 'International Tables Vol C Tables 4.2.6.8 and 6.1.1.4'
Zn Zn 0.2839 1.4301 'International Tables Vol C Tables 4.2.6.8 and 6.1.1.4'

loop_
_geom_angle_atom_site_label_1
_geom_angle_atom_site_label_2
_geom_angle_atom_site_label_3
_geom_angle
_geom_angle_site_symmetry_1
_geom_angle_site_symmetry_3
_geom_angle_publ_flag
O1 Zn1 N1 130.43(9) . . y
O1 Zn1 N3 117.92(9) . . y
N1 Zn1 N3 96.91(8) . . y
O1 Zn1 N2 113.71(9) . . y
N1 Zn1 N2 95.43(9) . . y
N3 Zn1 N2 95.28(9) . . y
O1 Zn2 N9 128.99(9) . . y
O1 Zn2 N8 120.46(9) . . y
N9 Zn2 N8 96.06(9) . . y
O1 Zn2 N7 113.73(9) . . y
N9 Zn2 N7 95.33(9) . . y
N8 Zn2 N7 94.96(9) . . y
C3 N1 N4 106.1(2) . . y
C3 N1 Zn1 145.61(18) . . y
N4 N1 Zn1 107.86(15) . . y
C13 N2 N5 106.3(2) . . y
C13 N2 Zn1 144.82(18) . . y
N5 N2 Zn1 108.29(16) . . y
C23 N3 N6 106.3(2) . . y
C23 N3 Zn1 144.56(18) . . y
N6 N3 Zn1 108.38(15) . . y
C1 N4 N1 110.0(2) . . y
C1 N4 B1 127.9(2) . . y
N1 N4 B1 122.0(2) . . y
C11 N5 N2 109.7(2) . . y
C11 N5 B1 128.6(2) . . y
N2 N5 B1 121.6(2) . . y
C21 N6 N3 109.7(2) . . y
C21 N6 B1 129.0(2) . . y
N3 N6 B1 121.2(2) . . y
C33 N7 N10 106.5(2) . . y
C33 N7 Zn2 143.28(18) . . y
N10 N7 Zn2 108.84(16) . . y
C43 N8 N11 106.4(2) . . y
C43 N8 Zn2 143.75(18) . . y
N11 N8 Zn2 108.89(15) . . y
C53 N9 N12 106.4(2) . . y
C53 N9 Zn2 144.34(19) . . y
N12 N9 Zn2 108.73(16) . . y
C31 N10 N7 110.0(2) . . y
C31 N10 B2 129.3(2) . . y
N7 N10 B2 120.7(2) . . y
C41 N11 N8 109.8(2) . . y
C41 N11 B2 129.5(2) . . y
N8 N11 B2 120.8(2) . . y
C51 N12 N9 109.5(2) . . y
C51 N12 B2 129.2(2) . . y
N9 N12 B2 121.3(2) . . y
Zn2 O1 Zn1 156.24(13) . . y
N6 B1 N5 110.1(2) . . y
N6 B1 N4 109.7(2) . . y
N5 B1 N4 109.8(2) . . y
N11 B2 N10 109.4(2) . . y
N11 B2 N12 109.8(2) . . y
N10 B2 N12 110.8(2) . . y
C61 B3 C61 105.2(3) 2_655 . y
C61 B3 C67 112.99(13) 2_655 . y
C61 B3 C67 110.16(13) . . y
C61 B3 C67 110.16(13) 2_655 2_655 y
C61 B3 C67 112.99(13) . 2_655 y
C67 B3 C67 105.5(3) . 2_655 y
C73 B3B C73 105.5(3) . 2 y
C73 B3B C79 113.26(13) . . y
C73 B3B C79 110.04(13) 2 . y
C73 B3B C79 110.04(13) . 2 y
C73 B3B C79 113.26(13) 2 2 y
C79 B3B C79 104.9(3) . 2 y
N4 C1 C2 107.8(2) . . y
N4 C1 C4 123.5(3) . . y
C2 C1 C4 128.6(3) . . y
C1 C2 C3 106.6(2) . . y
N1 C3 C2 109.4(2) . . y
N1 C3 C5 125.3(2) . . y
C2 C3 C5 125.4(2) . . y
C10 C5 C6 117.8(3) . . y
C10 C5 C3 123.6(2) . . y
C6 C5 C3 118.6(2) . . y
C7 C6 C5 121.3(3) . . y
C8 C7 C6 120.3(3) . . y
C7 C8 C9 119.1(3) . . y
C8 C9 C10 121.1(3) . . y
C9 C10 C5 120.3(3) . . y
N5 C11 C12 107.7(3) . . y
N5 C11 C14 123.0(3) . . y
C12 C11 C14 129.3(3) . . y
C11 C12 C13 106.6(3) . . y
N2 C13 C12 109.6(2) . . y
N2 C13 C15 125.1(2) . . y
C12 C13 C15 125.3(3) . . y
C16 C15 C20 119.0(3) . . y
C16 C15 C13 123.2(3) . . y
C20 C15 C13 117.7(3) . . y
C15 C16 C17 120.4(3) . . y
C18 C17 C16 119.8(3) . . y
C19 C18 C17 120.3(3) . . y
C18 C19 C20 119.8(3) . . y
C19 C20 C15 120.7(3) . . y
N6 C21 C22 107.8(2) . . y
N6 C21 C24 122.3(3) . . y
C22 C21 C24 129.9(3) . . y
C21 C22 C23 106.6(2) . . y
N3 C23 C22 109.5(2) . . y
N3 C23 C25 124.4(2) . . y
C22 C23 C25 126.1(2) . . y
C30 C25 C26 118.6(3) . . y
C30 C25 C23 122.3(2) . . y
C26 C25 C23 119.0(3) . . y
C27 C26 C25 120.3(3) . . y
C28 C27 C26 120.6(3) . . y
C27 C28 C29 119.7(3) . . y
C28 C29 C30 120.3(3) . . y
C29 C30 C25 120.5(3) . . y
N10 C31 C32 107.9(2) . . y
N10 C31 C34 122.8(3) . . y
C32 C31 C34 129.3(3) . . y
C31 C32 C33 106.7(3) . . y
N7 C33 C32 108.9(2) . . y
N7 C33 C35 124.2(2) . . y
C32 C33 C35 126.8(3) . . y
C40 C35 C36 117.9(3) . . y
C40 C35 C33 122.5(3) . . y
C36 C35 C33 119.5(3) . . y
C37 C36 C35 120.8(3) . . y
C38 C37 C36 120.7(3) . . y
C37 C38 C39 119.2(3) . . y
C38 C39 C40 120.7(3) . . y
C39 C40 C35 120.7(3) . . y
N11 C41 C42 108.0(2) . . y
N11 C41 C44 122.6(3) . . y
C42 C41 C44 129.4(3) . . y
C41 C42 C43 106.3(2) . . y
N8 C43 C42 109.5(2) . . y
N8 C43 C45 124.4(2) . . y
C42 C43 C45 126.1(2) . . y
C46 C45 C50 118.4(3) . . y
C46 C45 C43 123.3(2) . . y
C50 C45 C43 118.3(2) . . y
C47 C46 C45 120.5(3) . . y
C48 C47 C46 120.5(3) . . y
C49 C48 C47 119.9(3) . . y
C48 C49 C50 119.9(3) . . y
C49 C50 C45 120.8(3) . . y
N12 C51 C52 107.9(3) . . y
N12 C51 C54 122.9(3) . . y
C52 C51 C54 129.2(3) . . y
C51 C52 C53 106.7(3) . . y
N9 C53 C52 109.5(3) . . y
N9 C53 C55 123.9(2) . . y
C52 C53 C55 126.5(3) . . y
C60 C55 C56 118.4(3) . . y
C60 C55 C53 122.6(3) . . y
C56 C55 C53 119.0(3) . . y
C57 C56 C55 120.7(3) . . y
C56 C57 C58 120.0(3) . . y
C59 C58 C57 119.8(3) . . y
C58 C59 C60 120.3(3) . . y
C55 C60 C59 120.7(3) . . y
C62 C61 C66 114.9(3) . . y
C62 C61 B3 124.1(2) . . y
C66 C61 B3 120.8(2) . . y
C63 C62 C61 122.9(3) . . y
C64 C63 C62 120.2(3) . . y
C63 C64 C65 119.3(3) . . y
C64 C65 C66 119.6(3) . . y
C65 C66 C61 123.0(3) . . y
C72 C67 C68 115.4(3) . . y
C72 C67 B3 125.8(2) . . y
C68 C67 B3 118.8(2) . . y
C69 C68 C67 122.9(3) . . y
C70 C69 C68 119.8(3) . . y
C71 C70 C69 119.1(3) . . y
C70 C71 C72 120.6(3) . . y
C67 C72 C71 122.2(3) . . y
C74 C73 C78 115.0(2) . . y
C74 C73 B3B 125.6(2) . . y
C78 C73 B3B 119.4(2) . . y
C73 C74 C75 122.5(3) . . y
C76 C75 C74 120.4(3) . . y
C75 C76 C77 119.2(3) . . y
C76 C77 C78 119.6(3) . . y
C77 C78 C73 123.3(3) . . y
C80 C79 C84 114.8(3) . . y
C80 C79 B3B 124.5(2) . . y
C84 C79 B3B 120.5(2) . . y
C79 C80 C81 123.1(3) . . y
C82 C81 C80 120.1(3) . . y
C83 C82 C81 119.0(3) . . y
C82 C83 C84 120.6(3) . . y
C83 C84 C79 122.4(3) . . y
O2 C85 C86 121.9(4) . . y
O2 C85 C87 121.6(4) . . y
C86 C85 C87 116.5(4) . . y
O3 C88 C90 126.7(10) . . y
O3 C88 C89 118.9(7) . . y
C90 C88 C89 114.2(8) . . y

loop_
_geom_bond_atom_site_label_1
_geom_bond_atom_site_label_2
_geom_bond_distance
_geom_bond_site_symmetry_2
_geom_bond_publ_flag
Zn1 O1 1.9085(19) . y
Zn1 N1 2.038(2) . y
Zn1 N3 2.059(2) . y
Zn1 N2 2.060(2) . y
Zn2 O1 1.9075(19) . y
Zn2 N9 2.033(2) . y
Zn2 N8 2.049(2) . y
Zn2 N7 2.059(2) . y
N1 C3 1.350(3) . y
N1 N4 1.381(3) . y
N2 C13 1.350(3) . y
N2 N5 1.373(3) . y
N3 C23 1.344(3) . y
N3 N6 1.384(3) . y
N4 C1 1.345(3) . y
N4 B1 1.550(4) . y
N5 C11 1.354(4) . y
N5 B1 1.539(4) . y
N6 C21 1.354(3) . y
N6 B1 1.535(4) . y
N7 C33 1.353(3) . y
N7 N10 1.377(3) . y
N8 C43 1.347(3) . y
N8 N11 1.381(3) . y
N9 C53 1.348(3) . y
N9 N12 1.383(3) . y
N10 C31 1.349(3) . y
N10 B2 1.538(4) . y
N11 C41 1.348(3) . y
N11 B2 1.537(4) . y
N12 C51 1.355(4) . y
N12 B2 1.542(4) . y
O2 C85 1.204(5) . y
O3 C88 1.159(7) . y
B3 C61 1.641(4) 2_655 y
B3 C61 1.641(4) . y
B3 C67 1.643(4) . y
B3 C67 1.643(4) 2_655 y
B3B C73 1.641(4) . y
B3B C73 1.641(4) 2 y
B3B C79 1.642(4) . y
B3B C79 1.642(4) 2 y
C1 C2 1.371(4) . y
C1 C4 1.497(4) . y
C2 C3 1.393(4) . y
C3 C5 1.475(4) . y
C5 C10 1.387(4) . y
C5 C6 1.397(4) . y
C6 C7 1.381(4) . y
C7 C8 1.372(5) . y
C8 C9 1.378(4) . y
C9 C10 1.386(4) . y
C11 C12 1.371(4) . y
C11 C14 1.495(4) . y
C12 C13 1.385(4) . y
C13 C15 1.477(4) . y
C15 C16 1.378(4) . y
C15 C20 1.395(4) . y
C16 C17 1.388(5) . y
C17 C18 1.387(5) . y
C18 C19 1.368(5) . y
C19 C20 1.383(5) . y
C21 C22 1.368(4) . y
C21 C24 1.494(4) . y
C22 C23 1.398(4) . y
C23 C25 1.477(4) . y
C25 C30 1.391(4) . y
C25 C26 1.391(4) . y
C26 C27 1.391(4) . y
C27 C28 1.369(5) . y
C28 C29 1.384(4) . y
C29 C30 1.385(4) . y
C31 C32 1.372(4) . y
C31 C34 1.490(4) . y
C32 C33 1.401(4) . y
C33 C35 1.466(4) . y
C35 C40 1.391(4) . y
C35 C36 1.393(4) . y
C36 C37 1.384(5) . y
C37 C38 1.373(5) . y
C38 C39 1.377(4) . y
C39 C40 1.386(4) . y
C41 C42 1.375(4) . y
C41 C44 1.491(4) . y
C42 C43 1.396(4) . y
C43 C45 1.473(4) . y
C45 C46 1.385(4) . y
C45 C50 1.395(4) . y
C46 C47 1.381(4) . y
C47 C48 1.375(4) . y
C48 C49 1.374(4) . y
C49 C50 1.383(4) . y
C51 C52 1.372(4) . y
C51 C54 1.491(4) . y
C52 C53 1.390(4) . y
C53 C55 1.474(4) . y
C55 C60 1.386(4) . y
C55 C56 1.396(4) . y
C56 C57 1.382(5) . y
C57 C58 1.386(5) . y
C58 C59 1.374(5) . y
C59 C60 1.387(4) . y
C61 C62 1.396(4) . y
C61 C66 1.406(4) . y
C62 C63 1.390(4) . y
C63 C64 1.378(5) . y
C64 C65 1.383(4) . y
C65 C66 1.391(4) . y
C67 C72 1.393(4) . y
C67 C68 1.403(4) . y
C68 C69 1.392(4) . y
C69 C70 1.381(5) . y
C70 C71 1.375(5) . y
C71 C72 1.396(4) . y
C73 C74 1.393(4) . y
C73 C78 1.401(4) . y
C74 C75 1.395(4) . y
C75 C76 1.374(5) . y
C76 C77 1.380(5) . y
C77 C78 1.388(4) . y
C79 C80 1.390(4) . y
C79 C84 1.411(4) . y
C80 C81 1.392(4) . y
C81 C82 1.378(5) . y
C82 C83 1.370(5) . y
C83 C84 1.390(4) . y
C85 C86 1.479(5) . y
C85 C87 1.488(6) . y
C88 C90 1.431(9) . y
C88 C89 1.570(11) . y

loop_
_cod_changelog_entry_id
_cod_changelog_entry_author
_cod_changelog_entry_date
_cod_changelog_entry_text
1 'Vaitkus, Antanas' 2024-11-15T14:40:08+02:00
;
 Removed multiple data items that had the 'Y' placeholder value.
;
